data_7007913
loop_
_publ_author_name
'Milios, Constantinos J.'
'Kyritsis, Panayotis'
'Raptopoulou, Catherine P.'
'Terzis, Aris'
'Vicente, Ramon'
'Escuer, Albert'
'Perlepes, Spyros P.'

_publ_section_title
;
 Di-2-pyridyl ketone oxime [(py)2CNOH] in manganese carboxylate
 chemistry: mononuclear, dinuclear and tetranuclear complexes, and
 partial transformation of (py)2CNOH to the gem-diolate(2-) derivative
 of di-2-pyridyl ketone leading to the formation of NO3-.
;
_journal_issue 3
_journal_name_full 'Dalton transactions (Cambridge, England : 2003)'
_journal_page_first 501
_journal_page_last 511
_journal_paper_doi 10.1039/b412355g
_journal_year 2005
_chemical_formula_sum 'C60 H45 Br2 Mn4 N11 O10'
_chemical_formula_weight 1459.65
_chemical_name_systematic
;
?
;
_space_group_IT_number 2
_symmetry_cell_setting triclinic
_symmetry_space_group_name_Hall '-P 1'
_symmetry_space_group_name_H-M 'P -1'
_atom_sites_solution_hydrogens geom
_atom_sites_solution_primary direct
_atom_sites_solution_secondary difmap
_audit_creation_method SHELXL-97
_cell_angle_alpha 102.08(2)
_cell_angle_beta 99.75(2)
_cell_angle_gamma 105.42(2)
_cell_formula_units_Z 2
_cell_length_a 13.735(7)
_cell_length_b 12.824(6)
_cell_length_c 19.091(9)
_cell_measurement_reflns_used 25
_cell_measurement_temperature 298
_cell_measurement_theta_max 11.6
_cell_measurement_theta_min 5.1
_cell_volume 3078(3)
_computing_cell_refinement 'Program LEAST (UCLA Crystal.package, C.E.Strouse 1994)'
_computing_data_collection 'Program COLLECT (UCLA Crystal.package, C.E.Strouse 1994)'
_computing_data_reduction 'Program REDUCE (UCLA Crystal.package, C.E.Strouse 1994)'
_computing_molecular_graphics ORTEP
_computing_structure_refinement 'SHELXL-97 (Sheldrick, 1997)'
_computing_structure_solution 'SHELXS-86 (Sheldrick, 1986)'
_diffrn_ambient_temperature 298
_diffrn_measured_fraction_theta_full 1.000
_diffrn_measured_fraction_theta_max 1.000
_diffrn_measurement_device_type 'Crystal Logic Dual Goniometer'
_diffrn_measurement_method 'theta-2theta scans'
_diffrn_radiation_monochromator graphite
_diffrn_radiation_source 'fine-focus sealed tube'
_diffrn_radiation_type MoK\a
_diffrn_radiation_wavelength 0.71073
_diffrn_reflns_av_R_equivalents 0.0212
_diffrn_reflns_av_sigmaI/netI 0.0535
_diffrn_reflns_limit_h_max 15
_diffrn_reflns_limit_h_min -15
_diffrn_reflns_limit_k_max 14
_diffrn_reflns_limit_k_min -14
_diffrn_reflns_limit_l_max 0
_diffrn_reflns_limit_l_min -21
_diffrn_reflns_number 9997
_diffrn_reflns_theta_full 24.00
_diffrn_reflns_theta_max 24.00
_diffrn_reflns_theta_min 1.12
_diffrn_standards_decay_% 2.9
_diffrn_standards_interval_count 97
_diffrn_standards_number 3
_exptl_absorpt_coefficient_mu 2.166
_exptl_absorpt_correction_T_max 1.00
_exptl_absorpt_correction_T_min 0.86
_exptl_absorpt_correction_type 'psi-scan empirical'
_exptl_crystal_colour brown
_exptl_crystal_density_diffrn 1.575
_exptl_crystal_density_meas 1.56
_exptl_crystal_density_method 'floating method'
_exptl_crystal_description parallelipiped
_exptl_crystal_F_000 1464
_exptl_crystal_size_max 0.50
_exptl_crystal_size_mid 0.20
_exptl_crystal_size_min 0.10
_refine_diff_density_max 0.660
_refine_diff_density_min -0.773
_refine_diff_density_rms 0.081
_refine_ls_extinction_method none
_refine_ls_goodness_of_fit_ref 1.067
_refine_ls_hydrogen_treatment mixed
_refine_ls_matrix_type full
_refine_ls_number_parameters 795
_refine_ls_number_reflns 9664
_refine_ls_number_restraints 0
_refine_ls_restrained_S_all 1.067
_refine_ls_R_factor_all 0.0681
_refine_ls_R_factor_gt 0.0478
_refine_ls_shift/su_max 0.001
_refine_ls_shift/su_mean 0.000
_refine_ls_structure_factor_coef Fsqd
_refine_ls_weighting_details 'calc w=1/[\s^2^(Fo^2^)+(0.0484P)^2^+6.8180P] where P=(Fo^2^+2Fc^2^)/3'
_refine_ls_weighting_scheme calc
_refine_ls_wR_factor_gt 0.1206
_refine_ls_wR_factor_ref 0.1383
_reflns_number_gt 7420
_reflns_number_total 9664
_reflns_threshold_expression >2sigma(I)
_cod_data_source_file b412355g.txt
_cod_data_source_block pekm593
_cod_original_sg_symbol_H-M P-1
_cod_database_code 7007913

loop_
_symmetry_equiv_pos_as_xyz
'x, y, z'
'-x, -y, -z'

loop_
_atom_site_label
_atom_site_type_symbol
_atom_site_fract_x
_atom_site_fract_y
_atom_site_fract_z
_atom_site_U_iso_or_equiv
_atom_site_adp_type
_atom_site_occupancy
_atom_site_symmetry_multiplicity
_atom_site_calc_flag
_atom_site_refinement_flags
_atom_site_disorder_assembly
_atom_site_disorder_group
Mn1 Mn 0.36805(5) 0.46431(5) 0.00121(4) 0.03138(17) Uani 1 1 d . . .
Mn2 Mn 0.24966(5) 0.60240(6) -0.10446(4) 0.03813(18) Uani 1 1 d . . .
Br1 Br 0.25439(6) 0.65945(7) -0.22356(4) 0.0786(2) Uani 1 1 d . . .
O1 O 0.2933(2) 0.5464(3) 0.05326(17) 0.0414(8) Uani 1 1 d . . .
N1 N 0.1177(3) 0.6703(3) -0.0756(2) 0.0432(10) Uani 1 1 d . . .
N2 N 0.2260(3) 0.5813(3) 0.0090(2) 0.0383(9) Uani 1 1 d . . .
O11 O 0.6103(2) 0.4378(2) 0.06277(16) 0.0328(7) Uani 1 1 d . . .
O12 O 0.4603(2) 0.3843(3) -0.02700(16) 0.0351(7) Uani 1 1 d . . .
N11 N 0.3802(3) 0.3902(3) 0.0857(2) 0.0348(8) Uani 1 1 d . . .
N12 N 0.6254(3) 0.2308(3) 0.0242(2) 0.0415(9) Uani 1 1 d . . .
O21 O 0.2368(3) 0.3462(3) -0.07095(19) 0.0469(8) Uani 1 1 d . . .
O22 O 0.1725(3) 0.4283(3) -0.1515(2) 0.0525(9) Uani 1 1 d . . .
C1 C 0.0564(4) 0.7055(4) -0.1216(3) 0.0515(13) Uani 1 1 d . . .
H1 H 0.0679 0.7044 -0.1684 0.058(8) Uiso 1 1 calc R . .
C2 C -0.0229(4) 0.7431(5) -0.1020(4) 0.0612(15) Uani 1 1 d . . .
H2 H -0.0630 0.7685 -0.1348 0.058(8) Uiso 1 1 calc R . .
C3 C -0.0422(4) 0.7430(5) -0.0344(4) 0.0640(16) Uani 1 1 d . . .
H3 H -0.0960 0.7671 -0.0205 0.058(8) Uiso 1 1 calc R . .
C4 C 0.0206(4) 0.7059(5) 0.0134(3) 0.0554(14) Uani 1 1 d . . .
H4 H 0.0094 0.7051 0.0600 0.058(8) Uiso 1 1 calc R . .
C5 C 0.0991(4) 0.6706(4) -0.0086(3) 0.0399(11) Uani 1 1 d . . .
C6 C 0.1681(3) 0.6304(4) 0.0404(3) 0.0387(11) Uani 1 1 d . . .
C7 C 0.1706(4) 0.6500(4) 0.1202(3) 0.0394(11) Uani 1 1 d . . .
C8 C 0.1386(5) 0.5636(5) 0.1509(3) 0.0632(16) Uani 1 1 d . . .
H8 H 0.1115 0.4901 0.1215 0.110(13) Uiso 1 1 calc R . .
C9 C 0.1465(6) 0.5860(6) 0.2256(4) 0.085(2) Uani 1 1 d . . .
H9 H 0.1273 0.5281 0.2478 0.110(13) Uiso 1 1 calc R . .
C10 C 0.1828(6) 0.6938(7) 0.2659(4) 0.080(2) Uani 1 1 d . . .
H10 H 0.1874 0.7118 0.3163 0.110(13) Uiso 1 1 calc R . .
C11 C 0.2128(6) 0.7764(6) 0.2319(4) 0.084(2) Uani 1 1 d . . .
H11 H 0.2393 0.8504 0.2605 0.110(13) Uiso 1 1 calc R . .
N3 N 0.2061(4) 0.7561(4) 0.1590(3) 0.0648(13) Uani 1 1 d . . .
C21 C 0.3245(4) 0.3888(4) 0.1376(3) 0.0478(12) Uani 1 1 d . . .
H21 H 0.2735 0.4240 0.1359 0.049(7) Uiso 1 1 calc R . .
C22 C 0.3403(4) 0.3377(5) 0.1923(3) 0.0539(14) Uani 1 1 d . . .
H22 H 0.3002 0.3371 0.2270 0.049(7) Uiso 1 1 calc R . .
C23 C 0.4168(4) 0.2872(5) 0.1953(3) 0.0541(14) Uani 1 1 d . . .
H23 H 0.4299 0.2534 0.2329 0.049(7) Uiso 1 1 calc R . .
C24 C 0.4740(4) 0.2863(4) 0.1427(3) 0.0461(12) Uani 1 1 d . . .
H24 H 0.5252 0.2512 0.1438 0.049(7) Uiso 1 1 calc R . .
C25 C 0.4538(3) 0.3388(4) 0.0879(2) 0.0351(10) Uani 1 1 d . . .
C26 C 0.5153(3) 0.3520(4) 0.0284(2) 0.0323(9) Uani 1 1 d . . .
C27 C 0.5347(4) 0.2414(4) -0.0050(2) 0.0368(10) Uani 1 1 d . . .
C28 C 0.4598(4) 0.1588(4) -0.0608(3) 0.0480(12) Uani 1 1 d . . .
H28 H 0.3965 0.1683 -0.0791 0.064(8) Uiso 1 1 calc R . .
C29 C 0.4814(5) 0.0602(5) -0.0890(3) 0.0603(15) Uani 1 1 d . . .
H29 H 0.4332 0.0030 -0.1272 0.064(8) Uiso 1 1 calc R . .
C30 C 0.5753(5) 0.0493(5) -0.0594(3) 0.0582(15) Uani 1 1 d . . .
H30 H 0.5914 -0.0158 -0.0772 0.064(8) Uiso 1 1 calc R . .
C31 C 0.6446(4) 0.1348(4) -0.0037(3) 0.0514(13) Uani 1 1 d . . .
H31 H 0.7079 0.1266 0.0160 0.064(8) Uiso 1 1 calc R . .
C41 C 0.1779(4) 0.3438(4) -0.1303(3) 0.0424(11) Uani 1 1 d . . .
C42 C 0.1114(4) 0.2300(4) -0.1787(3) 0.0449(12) Uani 1 1 d . . .
C43 C 0.1093(5) 0.1350(5) -0.1544(3) 0.0585(14) Uani 1 1 d . . .
H43 H 0.1491 0.1412 -0.1083 0.083(9) Uiso 1 1 calc R . .
C44 C 0.0473(6) 0.0303(5) -0.1997(4) 0.0750(19) Uani 1 1 d . . .
H44 H 0.0456 -0.0335 -0.1834 0.083(9) Uiso 1 1 calc R . .
C45 C -0.0114(5) 0.0198(6) -0.2680(4) 0.0736(19) Uani 1 1 d . . .
H45 H -0.0537 -0.0505 -0.2974 0.083(9) Uiso 1 1 calc R . .
C46 C -0.0071(5) 0.1142(6) -0.2926(3) 0.0713(18) Uani 1 1 d . . .
H46 H -0.0447 0.1075 -0.3395 0.083(9) Uiso 1 1 calc R . .
C47 C 0.0531(4) 0.2188(5) -0.2474(3) 0.0598(15) Uani 1 1 d . . .
H47 H 0.0543 0.2824 -0.2638 0.083(9) Uiso 1 1 calc R . .
Mn3 Mn 0.13078(6) 1.06674(6) -0.47869(4) 0.03810(18) Uani 1 1 d . . .
Mn4 Mn 0.18200(6) 1.28286(6) -0.56230(4) 0.0437(2) Uani 1 1 d . . .
Br2 Br 0.12674(5) 1.32370(6) -0.68682(3) 0.06614(19) Uani 1 1 d . . .
O31 O 0.2207(3) 1.2035(3) -0.41436(19) 0.0548(9) Uani 1 1 d . . .
N31 N 0.3166(4) 1.4474(4) -0.5098(3) 0.0574(12) Uani 1 1 d . . .
N32 N 0.2559(3) 1.2877(3) -0.4454(2) 0.0476(10) Uani 1 1 d . . .
O41 O -0.0704(2) 0.8618(2) -0.45226(17) 0.0371(7) Uani 1 1 d . . .
O42 O 0.0425(3) 0.9164(2) -0.52260(17) 0.0407(7) Uani 1 1 d . . .
N41 N 0.1644(3) 1.0013(3) -0.3923(2) 0.0452(10) Uani 1 1 d . . .
N42 N -0.0745(3) 0.6498(3) -0.5033(2) 0.0509(11) Uani 1 1 d . . .
O51 O 0.2431(3) 1.0419(3) -0.5370(2) 0.0578(10) Uani 1 1 d . . .
O52 O 0.2674(3) 1.1732(3) -0.5990(2) 0.0585(10) Uani 1 1 d . . .
C51 C 0.3442(6) 1.5292(5) -0.5425(4) 0.0749(19) Uani 1 1 d . . .
H51 H 0.3070 1.5201 -0.5900 0.092(12) Uiso 1 1 calc R . .
C52 C 0.4263(7) 1.6276(6) -0.5086(5) 0.098(3) Uani 1 1 d . . .
H52 H 0.4434 1.6835 -0.5327 0.092(12) Uiso 1 1 calc R . .
C53 C 0.4808(7) 1.6398(6) -0.4395(5) 0.108(3) Uani 1 1 d . . .
H53 H 0.5368 1.7041 -0.4159 0.092(12) Uiso 1 1 calc R . .
C54 C 0.4531(6) 1.5566(5) -0.4044(4) 0.082(2) Uani 1 1 d . . .
H54 H 0.4894 1.5648 -0.3567 0.092(12) Uiso 1 1 calc R . .
C55 C 0.3708(4) 1.4609(4) -0.4410(3) 0.0565(14) Uani 1 1 d . . .
C56 C 0.3366(4) 1.3691(4) -0.4055(3) 0.0496(13) Uani 1 1 d . . .
C57 C 0.3936(4) 1.3677(4) -0.3325(3) 0.0473(12) Uani 1 1 d . . .
C58 C 0.3505(5) 1.3776(6) -0.2723(3) 0.0686(17) Uani 1 1 d . . .
H58 H 0.2870 1.3914 -0.2749 0.097(12) Uiso 1 1 calc R . .
C59 C 0.4046(6) 1.3663(6) -0.2082(3) 0.0755(19) Uani 1 1 d . . .
H59 H 0.3773 1.3720 -0.1667 0.097(12) Uiso 1 1 calc R . .
C60 C 0.4966(6) 1.3471(5) -0.2050(4) 0.0701(17) Uani 1 1 d . . .
H60 H 0.5332 1.3379 -0.1623 0.097(12) Uiso 1 1 calc R . .
C61 C 0.5342(6) 1.3417(7) -0.2669(4) 0.0771(19) Uani 1 1 d . . .
H61 H 0.5986 1.3302 -0.2645 0.097(12) Uiso 1 1 calc R . .
N33 N 0.4853(4) 1.3516(5) -0.3305(3) 0.0685(14) Uani 1 1 d . . .
C71 C 0.2356(4) 1.0543(5) -0.3282(3) 0.0596(15) Uani 1 1 d . . .
H71 H 0.2732 1.1295 -0.3198 0.079(10) Uiso 1 1 calc R . .
C72 C 0.2541(5) 1.0001(6) -0.2748(4) 0.0730(18) Uani 1 1 d . . .
H72 H 0.3038 1.0380 -0.2309 0.079(10) Uiso 1 1 calc R . .
C73 C 0.1982(5) 0.8896(6) -0.2874(4) 0.0703(18) Uani 1 1 d . . .
H73 H 0.2108 0.8514 -0.2522 0.079(10) Uiso 1 1 calc R . .
C74 C 0.1239(5) 0.8351(5) -0.3517(3) 0.0564(14) Uani 1 1 d . . .
H74 H 0.0853 0.7603 -0.3600 0.079(10) Uiso 1 1 calc R . .
C75 C 0.1066(4) 0.8922(4) -0.4043(3) 0.0418(11) Uani 1 1 d . . .
C76 C 0.0208(4) 0.8495(4) -0.4739(3) 0.0404(11) Uani 1 1 d . . .
C77 C 0.0023(4) 0.7269(4) -0.5155(3) 0.0479(12) Uani 1 1 d . . .
C78 C 0.0626(7) 0.7007(5) -0.5624(4) 0.093(3) Uani 1 1 d . . .
H78 H 0.1193 0.7557 -0.5668 0.099(12) Uiso 1 1 calc R . .
C79 C 0.0375(9) 0.5917(6) -0.6026(5) 0.125(4) Uani 1 1 d . . .
H79 H 0.0771 0.5720 -0.6350 0.099(12) Uiso 1 1 calc R . .
C80 C -0.0452(7) 0.5117(6) -0.5953(4) 0.089(2) Uani 1 1 d . . .
H80 H -0.0655 0.4383 -0.6246 0.099(12) Uiso 1 1 calc R . .
C81 C -0.0979(5) 0.5424(4) -0.5437(4) 0.0690(18) Uani 1 1 d . . .
H81 H -0.1517 0.4874 -0.5362 0.099(12) Uiso 1 1 calc R . .
C91 C 0.2829(4) 1.0895(4) -0.5814(3) 0.0465(12) Uani 1 1 d . . .
C92 C 0.3570(4) 1.0410(4) -0.6151(3) 0.0565(14) Uani 1 1 d . . .
C93 C 0.3866(7) 1.0724(6) -0.6753(5) 0.098(3) Uani 1 1 d . . .
H93 H 0.3617 1.1244 -0.6938 0.155(18) Uiso 1 1 calc R . .
C94 C 0.4541(9) 1.0258(8) -0.7082(7) 0.135(4) Uani 1 1 d . . .
H94 H 0.4733 1.0453 -0.7493 0.155(18) Uiso 1 1 calc R . .
C95 C 0.4920(9) 0.9512(10) -0.6796(8) 0.147(5) Uani 1 1 d . . .
H95 H 0.5385 0.9220 -0.7009 0.155(18) Uiso 1 1 calc R . .
C96 C 0.4630(7) 0.9182(8) -0.6202(6) 0.112(3) Uani 1 1 d . . .
H96 H 0.4889 0.8666 -0.6020 0.155(18) Uiso 1 1 calc R . .
C97 C 0.3949(5) 0.9625(6) -0.5874(4) 0.0778(19) Uani 1 1 d . . .
H97 H 0.3745 0.9405 -0.5474 0.155(18) Uiso 1 1 calc R . .
N51 N 0.2032(12) 0.0632(12) 0.0159(8) 0.195(6) Uani 1 1 d . . .
C101 C 0.1895(9) 0.0380(10) 0.0689(8) 0.120(4) Uani 1 1 d . . .
C102 C 0.1791(11) 0.0084(10) 0.1332(8) 0.152(5) Uani 1 1 d . . .

loop_
_atom_site_aniso_label
_atom_site_aniso_U_11
_atom_site_aniso_U_22
_atom_site_aniso_U_33
_atom_site_aniso_U_23
_atom_site_aniso_U_13
_atom_site_aniso_U_12
Mn1 0.0337(4) 0.0335(4) 0.0343(4) 0.0151(3) 0.0116(3) 0.0156(3)
Mn2 0.0405(4) 0.0398(4) 0.0427(4) 0.0189(3) 0.0116(3) 0.0194(3)
Br1 0.0912(5) 0.1016(5) 0.0687(4) 0.0523(4) 0.0239(4) 0.0464(4)
O1 0.0463(19) 0.052(2) 0.0386(17) 0.0187(15) 0.0130(14) 0.0296(16)
N1 0.039(2) 0.044(2) 0.054(3) 0.022(2) 0.0110(19) 0.0167(18)
N2 0.041(2) 0.043(2) 0.043(2) 0.0186(18) 0.0146(18) 0.0228(18)
O11 0.0339(16) 0.0303(15) 0.0402(17) 0.0157(13) 0.0120(13) 0.0129(13)
O12 0.0415(17) 0.0396(17) 0.0338(16) 0.0183(13) 0.0126(13) 0.0194(14)
N11 0.037(2) 0.033(2) 0.042(2) 0.0154(17) 0.0157(17) 0.0141(16)
N12 0.044(2) 0.036(2) 0.054(2) 0.0191(19) 0.0190(19) 0.0183(18)
O21 0.0420(19) 0.045(2) 0.052(2) 0.0195(16) 0.0055(16) 0.0098(16)
O22 0.059(2) 0.044(2) 0.051(2) 0.0149(17) 0.0029(17) 0.0146(17)
C1 0.048(3) 0.055(3) 0.057(3) 0.022(3) 0.009(2) 0.023(3)
C2 0.053(3) 0.065(4) 0.076(4) 0.029(3) 0.010(3) 0.033(3)
C3 0.048(3) 0.074(4) 0.081(4) 0.019(3) 0.017(3) 0.038(3)
C4 0.053(3) 0.061(3) 0.065(4) 0.018(3) 0.020(3) 0.034(3)
C5 0.035(2) 0.037(3) 0.052(3) 0.016(2) 0.012(2) 0.016(2)
C6 0.035(2) 0.037(2) 0.050(3) 0.015(2) 0.016(2) 0.014(2)
C7 0.039(3) 0.039(3) 0.049(3) 0.018(2) 0.017(2) 0.019(2)
C8 0.084(4) 0.049(3) 0.065(4) 0.018(3) 0.041(3) 0.018(3)
C9 0.127(6) 0.074(5) 0.075(5) 0.035(4) 0.061(5) 0.031(4)
C10 0.096(5) 0.101(6) 0.054(4) 0.021(4) 0.035(4) 0.034(4)
C11 0.109(6) 0.063(4) 0.068(4) 0.002(3) 0.036(4) 0.012(4)
N3 0.084(4) 0.052(3) 0.055(3) 0.011(2) 0.025(3) 0.013(3)
C21 0.051(3) 0.054(3) 0.054(3) 0.026(3) 0.026(2) 0.023(3)
C22 0.064(4) 0.062(3) 0.051(3) 0.030(3) 0.034(3) 0.021(3)
C23 0.067(4) 0.060(3) 0.054(3) 0.042(3) 0.027(3) 0.024(3)
C24 0.058(3) 0.043(3) 0.055(3) 0.031(2) 0.022(2) 0.024(2)
C25 0.038(2) 0.031(2) 0.038(2) 0.0137(19) 0.011(2) 0.0089(19)
C26 0.036(2) 0.033(2) 0.036(2) 0.0172(19) 0.0124(19) 0.0148(19)
C27 0.045(3) 0.035(2) 0.039(3) 0.017(2) 0.019(2) 0.016(2)
C28 0.053(3) 0.042(3) 0.050(3) 0.013(2) 0.008(2) 0.020(2)
C29 0.077(4) 0.039(3) 0.058(3) 0.004(3) 0.010(3) 0.018(3)
C30 0.073(4) 0.041(3) 0.073(4) 0.013(3) 0.029(3) 0.032(3)
C31 0.050(3) 0.041(3) 0.074(4) 0.019(3) 0.022(3) 0.025(2)
C41 0.035(3) 0.046(3) 0.047(3) 0.013(2) 0.015(2) 0.010(2)
C42 0.041(3) 0.049(3) 0.045(3) 0.009(2) 0.017(2) 0.013(2)
C43 0.066(4) 0.050(3) 0.059(4) 0.018(3) 0.015(3) 0.017(3)
C44 0.088(5) 0.046(4) 0.085(5) 0.014(3) 0.029(4) 0.010(3)
C45 0.065(4) 0.058(4) 0.071(4) -0.011(3) 0.013(3) 0.000(3)
C46 0.065(4) 0.079(5) 0.051(3) -0.002(3) 0.000(3) 0.014(3)
C47 0.059(3) 0.058(4) 0.056(3) 0.012(3) 0.006(3) 0.017(3)
Mn3 0.0425(4) 0.0313(4) 0.0422(4) 0.0183(3) 0.0108(3) 0.0073(3)
Mn4 0.0487(4) 0.0361(4) 0.0468(4) 0.0202(3) 0.0116(3) 0.0066(3)
Br2 0.0788(4) 0.0709(4) 0.0574(4) 0.0361(3) 0.0181(3) 0.0217(3)
O31 0.065(2) 0.0391(19) 0.049(2) 0.0231(16) 0.0012(17) -0.0032(17)
N31 0.065(3) 0.041(2) 0.063(3) 0.025(2) 0.018(2) 0.001(2)
N32 0.054(3) 0.037(2) 0.048(2) 0.0205(19) 0.009(2) 0.003(2)
O41 0.0386(17) 0.0295(16) 0.0434(18) 0.0129(14) 0.0118(14) 0.0072(13)
O42 0.0505(19) 0.0312(16) 0.0435(18) 0.0185(14) 0.0148(15) 0.0090(14)
N41 0.041(2) 0.043(2) 0.054(3) 0.026(2) 0.009(2) 0.0101(19)
N42 0.057(3) 0.033(2) 0.062(3) 0.015(2) 0.012(2) 0.012(2)
O51 0.055(2) 0.061(2) 0.073(3) 0.032(2) 0.029(2) 0.0242(19)
O52 0.059(2) 0.052(2) 0.076(3) 0.032(2) 0.025(2) 0.0178(19)
C51 0.089(5) 0.053(4) 0.081(5) 0.036(3) 0.022(4) 0.004(3)
C52 0.125(7) 0.055(4) 0.098(6) 0.035(4) 0.029(5) -0.013(4)
C53 0.116(7) 0.062(5) 0.107(6) 0.036(4) 0.012(5) -0.038(4)
C54 0.083(5) 0.060(4) 0.070(4) 0.016(3) -0.001(4) -0.019(3)
C55 0.058(3) 0.039(3) 0.061(4) 0.016(3) 0.008(3) -0.002(2)
C56 0.054(3) 0.040(3) 0.049(3) 0.013(2) 0.012(2) 0.006(2)
C57 0.049(3) 0.037(3) 0.047(3) 0.007(2) 0.005(2) 0.007(2)
C58 0.060(4) 0.087(5) 0.054(4) 0.006(3) 0.014(3) 0.024(3)
C59 0.080(5) 0.089(5) 0.044(3) 0.004(3) 0.018(3) 0.015(4)
C60 0.078(5) 0.066(4) 0.054(4) 0.012(3) -0.003(3) 0.016(3)
C61 0.072(4) 0.108(6) 0.058(4) 0.020(4) 0.011(3) 0.043(4)
N33 0.059(3) 0.093(4) 0.062(3) 0.026(3) 0.020(3) 0.030(3)
C71 0.055(3) 0.061(4) 0.057(3) 0.030(3) -0.001(3) 0.006(3)
C72 0.064(4) 0.086(5) 0.068(4) 0.042(4) -0.003(3) 0.014(3)
C73 0.070(4) 0.076(4) 0.076(4) 0.052(4) 0.007(3) 0.023(3)
C74 0.067(4) 0.048(3) 0.068(4) 0.037(3) 0.018(3) 0.024(3)
C75 0.044(3) 0.038(3) 0.053(3) 0.021(2) 0.018(2) 0.016(2)
C76 0.050(3) 0.030(2) 0.050(3) 0.018(2) 0.021(2) 0.015(2)
C77 0.067(3) 0.033(3) 0.053(3) 0.020(2) 0.025(3) 0.018(2)
C78 0.157(7) 0.047(4) 0.112(6) 0.036(4) 0.096(6) 0.042(4)
C79 0.246(12) 0.056(4) 0.126(7) 0.041(5) 0.136(8) 0.065(6)
C80 0.156(8) 0.045(4) 0.071(4) 0.007(3) 0.031(5) 0.044(5)
C81 0.083(4) 0.028(3) 0.092(5) 0.014(3) 0.011(4) 0.017(3)
C91 0.044(3) 0.043(3) 0.050(3) 0.015(2) 0.012(2) 0.006(2)
C92 0.056(3) 0.041(3) 0.068(4) 0.008(3) 0.021(3) 0.009(3)
C93 0.133(7) 0.063(4) 0.118(6) 0.029(4) 0.087(6) 0.024(4)
C94 0.185(11) 0.088(6) 0.182(10) 0.046(7) 0.147(10) 0.053(7)
C95 0.135(9) 0.120(8) 0.229(14) 0.038(9) 0.130(10) 0.059(7)
C96 0.111(7) 0.113(7) 0.147(8) 0.034(6) 0.060(6) 0.072(6)
C97 0.075(4) 0.076(5) 0.094(5) 0.020(4) 0.028(4) 0.041(4)
N51 0.241(14) 0.207(13) 0.201(13) 0.093(11) 0.036(11) 0.155(12)
C101 0.115(8) 0.109(8) 0.159(11) 0.040(8) 0.022(8) 0.074(7)
C102 0.192(12) 0.114(8) 0.182(12) 0.071(8) 0.108(10) 0.038(8)

loop_
_atom_type_symbol
_atom_type_description
_atom_type_scat_dispersion_real
_atom_type_scat_dispersion_imag
_atom_type_scat_source
C C 0.0033 0.0016 'International Tables Vol C Tables 4.2.6.8 and 6.1.1.4'
H H 0.0000 0.0000 'International Tables Vol C Tables 4.2.6.8 and 6.1.1.4'
N N 0.0061 0.0033 'International Tables Vol C Tables 4.2.6.8 and 6.1.1.4'
O O 0.0106 0.0060 'International Tables Vol C Tables 4.2.6.8 and 6.1.1.4'
Br Br -0.2901 2.4595 'International Tables Vol C Tables 4.2.6.8 and 6.1.1.4'
Mn Mn 0.3368 0.7283 'International Tables Vol C Tables 4.2.6.8 and 6.1.1.4'

loop_
_geom_angle_atom_site_label_1
_geom_angle_atom_site_label_2
_geom_angle_atom_site_label_3
_geom_angle
_geom_angle_site_symmetry_1
_geom_angle_site_symmetry_3
_geom_angle_publ_flag
O1 Mn1 O12 165.86(13) . . ?
O1 Mn1 O11 93.00(13) . 2_665 ?
O12 Mn1 O11 96.65(12) . 2_665 ?
O1 Mn1 N11 86.77(14) . . ?
O12 Mn1 N11 81.26(13) . . ?
O11 Mn1 N11 165.16(14) 2_665 . ?
O1 Mn1 O21 94.95(15) . . ?
O12 Mn1 O21 94.44(14) . . ?
O11 Mn1 O21 95.21(13) 2_665 . ?
N11 Mn1 O21 99.59(14) . . ?
O1 Mn1 O12 100.09(13) . 2_665 ?
O12 Mn1 O12 76.10(13) . 2_665 ?
O11 Mn1 O12 60.04(11) 2_665 2_665 ?
N11 Mn1 O12 105.37(13) . 2_665 ?
O21 Mn1 O12 151.42(12) . 2_665 ?
O22 Mn2 O11 88.70(13) . 2_665 ?
O22 Mn2 N2 89.61(14) . . ?
O11 Mn2 N2 79.14(12) 2_665 . ?
O22 Mn2 N1 103.06(15) . . ?
O11 Mn2 N1 146.59(13) 2_665 . ?
N2 Mn2 N1 69.92(14) . . ?
O22 Mn2 N12 158.65(14) . 2_665 ?
O11 Mn2 N12 71.63(12) 2_665 2_665 ?
N2 Mn2 N12 78.84(14) . 2_665 ?
N1 Mn2 N12 89.87(14) . 2_665 ?
O22 Mn2 Br1 97.88(11) . . ?
O11 Mn2 Br1 111.83(8) 2_665 . ?
N2 Mn2 Br1 166.71(10) . . ?
N1 Mn2 Br1 97.58(10) . . ?
N12 Mn2 Br1 97.14(10) 2_665 . ?
N2 O1 Mn1 114.0(2) . . ?
C1 N1 C5 118.1(4) . . ?
C1 N1 Mn2 124.7(4) . . ?
C5 N1 Mn2 117.2(3) . . ?
C6 N2 O1 116.8(4) . . ?
C6 N2 Mn2 119.4(3) . . ?
O1 N2 Mn2 121.2(3) . . ?
C26 O11 Mn1 106.9(2) . 2_665 ?
C26 O11 Mn2 120.8(2) . 2_665 ?
Mn1 O11 Mn2 112.75(14) 2_665 2_665 ?
C26 O12 Mn1 116.4(2) . . ?
C26 O12 Mn1 81.9(2) . 2_665 ?
Mn1 O12 Mn1 103.90(13) . 2_665 ?
C25 N11 C21 118.7(4) . . ?
C25 N11 Mn1 113.7(3) . . ?
C21 N11 Mn1 127.6(3) . . ?
C27 N12 C31 117.7(4) . . ?
C27 N12 Mn2 115.6(3) . 2_665 ?
C31 N12 Mn2 125.6(3) . 2_665 ?
C41 O21 Mn1 134.2(3) . . ?
C41 O22 Mn2 132.4(3) . . ?
N1 C1 C2 122.2(5) . . ?
C3 C2 C1 119.7(5) . . ?
C2 C3 C4 118.3(5) . . ?
C5 C4 C3 119.7(6) . . ?
N1 C5 C4 122.0(5) . . ?
N1 C5 C6 116.4(4) . . ?
C4 C5 C6 121.6(5) . . ?
N2 C6 C5 115.2(4) . . ?
N2 C6 C7 123.7(4) . . ?
C5 C6 C7 121.0(4) . . ?
N3 C7 C8 122.7(5) . . ?
N3 C7 C6 115.4(4) . . ?
C8 C7 C6 121.9(5) . . ?
C7 C8 C9 119.6(6) . . ?
C10 C9 C8 118.3(6) . . ?
C9 C10 C11 119.3(6) . . ?
N3 C11 C10 123.3(6) . . ?
C7 N3 C11 116.8(5) . . ?
N11 C21 C22 122.5(5) . . ?
C21 C22 C23 118.6(5) . . ?
C22 C23 C24 120.2(5) . . ?
C23 C24 C25 118.6(5) . . ?
N11 C25 C24 121.3(4) . . ?
N11 C25 C26 113.5(4) . . ?
C24 C25 C26 125.0(4) . . ?
O12 C26 O11 109.1(3) . . ?
O12 C26 C25 109.6(3) . . ?
O11 C26 C25 107.0(3) . . ?
O12 C26 C27 109.7(4) . . ?
O11 C26 C27 110.6(3) . . ?
C25 C26 C27 110.9(3) . . ?
N12 C27 C28 123.3(4) . . ?
N12 C27 C26 116.2(4) . . ?
C28 C27 C26 120.5(4) . . ?
C27 C28 C29 118.1(5) . . ?
C30 C29 C28 118.8(5) . . ?
C31 C30 C29 119.2(5) . . ?
N12 C31 C30 122.9(5) . . ?
O22 C41 O21 124.8(5) . . ?
O22 C41 C42 118.5(5) . . ?
O21 C41 C42 116.7(4) . . ?
C47 C42 C43 119.4(5) . . ?
C47 C42 C41 120.5(5) . . ?
C43 C42 C41 120.1(5) . . ?
C42 C43 C44 119.4(6) . . ?
C45 C44 C43 120.9(6) . . ?
C44 C45 C46 119.4(6) . . ?
C45 C46 C47 120.0(6) . . ?
C42 C47 C46 120.8(6) . . ?
O31 Mn3 O42 166.09(14) . . ?
O31 Mn3 O41 93.96(14) . 2_574 ?
O42 Mn3 O41 98.47(14) . 2_574 ?
O31 Mn3 N41 84.70(16) . . ?
O42 Mn3 N41 81.65(15) . . ?
O41 Mn3 N41 164.50(16) 2_574 . ?
O31 Mn3 O51 93.39(17) . . ?
O42 Mn3 O51 92.13(15) . . ?
O41 Mn3 O51 93.32(14) 2_574 . ?
N41 Mn3 O51 102.17(16) . . ?
O31 Mn3 O42 103.36(15) . 2_574 ?
O42 Mn3 O42 77.48(14) . 2_574 ?
O41 Mn3 O42 61.30(12) 2_574 2_574 ?
N41 Mn3 O42 103.92(14) . 2_574 ?
O51 Mn3 O42 150.06(14) . 2_574 ?
O52 Mn4 O41 87.64(13) . 2_574 ?
O52 Mn4 N32 87.17(16) . . ?
O41 Mn4 N32 79.86(13) 2_574 . ?
O52 Mn4 N31 99.85(17) . . ?
O41 Mn4 N31 148.49(15) 2_574 . ?
N32 Mn4 N31 70.09(16) . . ?
O52 Mn4 N42 157.49(15) . 2_574 ?
O41 Mn4 N42 73.05(13) 2_574 2_574 ?
N32 Mn4 N42 78.30(17) . 2_574 ?
N31 Mn4 N42 91.33(17) . 2_574 ?
O52 Mn4 Br2 96.73(11) . . ?
O41 Mn4 Br2 112.78(9) 2_574 . ?
N32 Mn4 Br2 166.83(11) . . ?
N31 Mn4 Br2 96.81(12) . . ?
N42 Mn4 Br2 101.30(12) 2_574 . ?
N32 O31 Mn3 116.7(3) . . ?
C51 N31 C55 118.4(5) . . ?
C51 N31 Mn4 124.7(4) . . ?
C55 N31 Mn4 116.9(3) . . ?
C56 N32 O31 116.0(4) . . ?
C56 N32 Mn4 121.8(3) . . ?
O31 N32 Mn4 122.2(3) . . ?
C76 O41 Mn3 105.1(3) . 2_574 ?
C76 O41 Mn4 119.2(2) . 2_574 ?
Mn3 O41 Mn4 113.64(15) 2_574 2_574 ?
C76 O42 Mn3 116.1(3) . . ?
C76 O42 Mn3 84.0(2) . 2_574 ?
Mn3 O42 Mn3 102.52(14) . 2_574 ?
C71 N41 C75 119.8(4) . . ?
C71 N41 Mn3 126.8(3) . . ?
C75 N41 Mn3 113.4(3) . . ?
C77 N42 C81 117.6(5) . . ?
C77 N42 Mn4 116.0(3) . 2_574 ?
C81 N42 Mn4 124.5(4) . 2_574 ?
C91 O51 Mn3 132.9(4) . . ?
C91 O52 Mn4 133.4(4) . . ?
N31 C51 C52 122.8(7) . . ?
C53 C52 C51 118.2(6) . . ?
C52 C53 C54 119.9(7) . . ?
C53 C54 C55 119.0(7) . . ?
N31 C55 C54 121.6(5) . . ?
N31 C55 C56 117.0(5) . . ?
C54 C55 C56 121.4(5) . . ?
N32 C56 C57 122.7(5) . . ?
N32 C56 C55 114.1(5) . . ?
C57 C56 C55 123.1(5) . . ?
N33 C57 C58 123.1(5) . . ?
N33 C57 C56 115.6(5) . . ?
C58 C57 C56 121.2(5) . . ?
C59 C58 C57 117.7(6) . . ?
C60 C59 C58 120.6(6) . . ?
C59 C60 C61 117.4(6) . . ?
N33 C61 C60 124.8(6) . . ?
C57 N33 C61 116.5(5) . . ?
N41 C71 C72 121.6(6) . . ?
C73 C72 C71 118.9(6) . . ?
C72 C73 C74 120.2(5) . . ?
C73 C74 C75 119.6(5) . . ?
N41 C75 C74 119.9(5) . . ?
N41 C75 C76 113.4(4) . . ?
C74 C75 C76 126.4(5) . . ?
O42 C76 O41 107.8(4) . . ?
O42 C76 C75 110.3(4) . . ?
O41 C76 C75 106.3(4) . . ?
O42 C76 C77 107.9(4) . . ?
O41 C76 C77 110.3(4) . . ?
C75 C76 C77 114.0(4) . . ?
N42 C77 C78 122.8(5) . . ?
N42 C77 C76 116.4(4) . . ?
C78 C77 C76 120.7(5) . . ?
C79 C78 C77 118.4(7) . . ?
C80 C79 C78 120.3(7) . . ?
C79 C80 C81 118.3(6) . . ?
N42 C81 C80 122.4(6) . . ?
O52 C91 O51 126.5(5) . . ?
O52 C91 C92 117.4(5) . . ?
O51 C91 C92 116.1(5) . . ?
C93 C92 C97 120.0(6) . . ?
C93 C92 C91 119.3(6) . . ?
C97 C92 C91 120.7(6) . . ?
C92 C93 C94 119.7(8) . . ?
C95 C94 C93 119.6(9) . . ?
C94 C95 C96 121.6(8) . . ?
C95 C96 C97 119.5(9) . . ?
C96 C97 C92 119.5(8) . . ?
N51 C101 C102 176.8(15) . . ?

loop_
_geom_bond_atom_site_label_1
_geom_bond_atom_site_label_2
_geom_bond_distance
_geom_bond_site_symmetry_2
_geom_bond_publ_flag
Mn1 O1 1.906(3) . ?
Mn1 O12 1.908(3) . ?
Mn1 O11 1.930(3) 2_665 ?
Mn1 N11 2.041(4) . ?
Mn1 O21 2.068(3) . ?
Mn1 O12 2.518(3) 2_665 ?
Mn2 O22 2.120(4) . ?
Mn2 O11 2.186(3) 2_665 ?
Mn2 N2 2.304(4) . ?
Mn2 N1 2.307(4) . ?
Mn2 N12 2.378(4) 2_665 ?
Mn2 Br1 2.5360(14) . ?
O1 N2 1.372(5) . ?
N1 C1 1.343(6) . ?
N1 C5 1.345(6) . ?
N2 C6 1.288(6) . ?
O11 C26 1.410(5) . ?
O11 Mn1 1.930(3) 2_665 ?
O11 Mn2 2.186(3) 2_665 ?
O12 C26 1.393(5) . ?
O12 Mn1 2.518(3) 2_665 ?
N11 C25 1.345(6) . ?
N11 C21 1.352(6) . ?
N12 C27 1.329(6) . ?
N12 C31 1.347(6) . ?
N12 Mn2 2.378(4) 2_665 ?
O21 C41 1.266(6) . ?
O22 C41 1.249(6) . ?
C1 C2 1.379(8) . ?
C2 C3 1.362(9) . ?
C3 C4 1.390(8) . ?
C4 C5 1.369(7) . ?
C5 C6 1.484(7) . ?
C6 C7 1.484(7) . ?
C7 N3 1.320(7) . ?
C7 C8 1.366(7) . ?
C8 C9 1.374(9) . ?
C9 C10 1.345(10) . ?
C10 C11 1.363(10) . ?
C11 N3 1.342(8) . ?
C21 C22 1.361(7) . ?
C22 C23 1.372(8) . ?
C23 C24 1.376(7) . ?
C24 C25 1.385(6) . ?
C25 C26 1.537(6) . ?
C26 C27 1.540(6) . ?
C27 C28 1.375(7) . ?
C28 C29 1.394(7) . ?
C29 C30 1.372(8) . ?
C30 C31 1.362(8) . ?
C41 C42 1.503(7) . ?
C42 C47 1.375(8) . ?
C42 C43 1.386(8) . ?
C43 C44 1.389(8) . ?
C44 C45 1.371(10) . ?
C45 C46 1.378(10) . ?
C46 C47 1.383(8) . ?
Mn3 O31 1.882(3) . ?
Mn3 O42 1.904(3) . ?
Mn3 O41 1.951(3) 2_574 ?
Mn3 N41 2.041(4) . ?
Mn3 O51 2.101(4) . ?
Mn3 O42 2.451(4) 2_574 ?
Mn4 O52 2.142(4) . ?
Mn4 O41 2.172(3) 2_574 ?
Mn4 N32 2.271(4) . ?
Mn4 N31 2.300(5) . ?
Mn4 N42 2.312(5) 2_574 ?
Mn4 Br2 2.5736(15) . ?
O31 N32 1.356(5) . ?
N31 C51 1.333(7) . ?
N31 C55 1.346(7) . ?
N32 C56 1.289(6) . ?
O41 C76 1.420(6) . ?
O41 Mn3 1.951(3) 2_574 ?
O41 Mn4 2.172(3) 2_574 ?
O42 C76 1.408(5) . ?
O42 Mn3 2.451(4) 2_574 ?
N41 C71 1.344(7) . ?
N41 C75 1.361(6) . ?
N42 C77 1.330(7) . ?
N42 C81 1.354(7) . ?
N42 Mn4 2.312(5) 2_574 ?
O51 C91 1.259(6) . ?
O52 C91 1.250(6) . ?
C51 C52 1.392(10) . ?
C52 C53 1.356(11) . ?
C53 C54 1.380(10) . ?
C54 C55 1.382(8) . ?
C55 C56 1.488(7) . ?
C56 C57 1.485(7) . ?
C57 N33 1.324(7) . ?
C57 C58 1.377(8) . ?
C58 C59 1.376(9) . ?
C59 C60 1.345(10) . ?
C60 C61 1.362(9) . ?
C61 N33 1.332(8) . ?
C71 C72 1.374(8) . ?
C72 C73 1.368(9) . ?
C73 C74 1.368(9) . ?
C74 C75 1.386(7) . ?
C75 C76 1.508(7) . ?
C76 C77 1.537(7) . ?
C77 C78 1.370(8) . ?
C78 C79 1.366(10) . ?
C79 C80 1.363(12) . ?
C80 C81 1.370(10) . ?
C91 C92 1.492(8) . ?
C92 C93 1.383(9) . ?
C92 C97 1.404(9) . ?
C93 C94 1.395(11) . ?
C94 C95 1.367(15) . ?
C95 C96 1.375(14) . ?
C96 C97 1.386(10) . ?
N51 C101 1.153(16) . ?
C101 C102 1.379(16) . ?
